data_1537004
loop_
_publ_author_name
'Red'ko, V.P.'
'Lopato, L.M.'

_publ_section_title
;
 Crystal structure of M4Zr3O12 and M4Hf3O12 compounds (M-rare earth)
;
_journal_name_full 'Izvestiya Akademii Nauk SSSR, Neorganicheskie Materialy'
_journal_page_first 1905
_journal_page_last 1910
_journal_volume 27
_journal_year 1991
_chemical_formula_sum 'Hf3 Lu4 O12'
_chemical_name_systematic 'Lu4 Hf3 O12'
_space_group_IT_number 148
_symmetry_space_group_name_Hall '-R 3'
_symmetry_space_group_name_H-M 'R -3 :H'
_cell_angle_alpha 90
_cell_angle_beta 90
_cell_angle_gamma 120
_cell_formula_units_Z 3
_cell_length_a 9.60825
_cell_length_b 9.60825
_cell_length_c 8.981
_cell_volume 718.032
_citation_journal_id_ASTM IVNMAW
_cod_data_source_file Redko_IVNMAW_1991_1188.cif
_cod_data_source_block Hf3Lu4O12
_cod_original_cell_volume 718.0322
_cod_database_code 1537004

loop_
_symmetry_equiv_pos_as_xyz
x,y,z
-y,x-y,z
-x+y,-x,z
-x,-y,-z
y,-x+y,-z
x-y,x,-z
x+2/3,y+1/3,z+1/3
-y+2/3,x-y+1/3,z+1/3
-x+y+2/3,-x+1/3,z+1/3
-x+2/3,-y+1/3,-z+1/3
y+2/3,-x+y+1/3,-z+1/3
x-y+2/3,x+1/3,-z+1/3
x+1/3,y+2/3,z+2/3
-y+1/3,x-y+2/3,z+2/3
-x+y+1/3,-x+2/3,z+2/3
-x+1/3,-y+2/3,-z+2/3
y+1/3,-x+y+2/3,-z+2/3
x-y+1/3,x+2/3,-z+2/3

loop_
_atom_site_label
_atom_site_type_symbol
_atom_site_fract_x
_atom_site_fract_y
_atom_site_fract_z
_atom_site_occupancy
_atom_site_U_iso_or_equiv
Lu1 Lu+3 0.2931 0.4182 0.0132 0.667 0.0
O1 O-2 0.248 0.438 -0.231 1 0.0
O2 O-2 0.294 0.432 0.257 1 0.0
Hf1 Hf+4 0 0 0 1 0.0
Hf2 Hf+4 0.2931 0.4182 0.0132 0.333 0.0
